data_7009065
loop_
_publ_author_name
'Cole, Marcus L.'
'Hibbs, David E.'
'Jones, Cameron'
'Smithies, Neil A.'

_publ_section_title
;
 Phosphine and phosphido indium hydride complexes and their use in
 inorganic synthesis
;
_journal_issue 4
_journal_name_full 'Journal of the Chemical Society, Dalton Transactions'
_journal_page_first 545
_journal_paper_doi 10.1039/a908418e
_journal_year 2000
_chemical_formula_sum 'C36 H48 In P Se3'
_chemical_formula_weight 863.41
_chemical_name_systematic
; 
 ? 
;
_space_group_IT_number 2
_symmetry_cell_setting triclinic
_symmetry_space_group_name_Hall '-P 1'
_symmetry_space_group_name_H-M 'P -1'
_atom_sites_solution_hydrogens geom
_atom_sites_solution_primary direct
_atom_sites_solution_secondary difmap
_audit_creation_method SHELXL-97
_cell_angle_alpha 85.84(3)
_cell_angle_beta 82.96(3)
_cell_angle_gamma 70.98(3)
_cell_formula_units_Z 2
_cell_length_a 10.4085(7)
_cell_length_b 11.6417(9)
_cell_length_c 15.5724(11)
_cell_measurement_reflns_used 25
_cell_measurement_temperature 150(2)
_cell_volume 1769.4(4)
_computing_structure_refinement 'SHELXL-97 (Sheldrick, 1997)'
_computing_structure_solution 'SHELXS-97 (Sheldrick, 1990)'
_diffrn_ambient_temperature 293(2)
_diffrn_measured_fraction_theta_full 0.999
_diffrn_measured_fraction_theta_max 0.999
_diffrn_measurement_device_type cad4
_diffrn_radiation_monochromator graphite
_diffrn_radiation_source 'fine-focus sealed tube'
_diffrn_radiation_type MoK\a
_diffrn_radiation_wavelength 0.71073
_diffrn_reflns_av_R_equivalents 0.0355
_diffrn_reflns_av_sigmaI/netI 0.0512
_diffrn_reflns_limit_h_max 12
_diffrn_reflns_limit_h_min -12
_diffrn_reflns_limit_k_max 14
_diffrn_reflns_limit_k_min -14
_diffrn_reflns_limit_l_max 0
_diffrn_reflns_limit_l_min -19
_diffrn_reflns_number 7434
_diffrn_reflns_theta_full 26.29
_diffrn_reflns_theta_max 26.29
_diffrn_reflns_theta_min 2.24
_exptl_absorpt_coefficient_mu 3.822
_exptl_absorpt_correction_T_max 0.4883
_exptl_absorpt_correction_T_min 0.4100
_exptl_absorpt_correction_type 'psi scans'
_exptl_crystal_colour yellow
_exptl_crystal_density_diffrn 1.621
_exptl_crystal_density_method 'not measured'
_exptl_crystal_description cube
_exptl_crystal_F_000 860
_exptl_crystal_size_max 0.3
_exptl_crystal_size_mid 0.3
_exptl_crystal_size_min 0.2
_refine_diff_density_max 0.687
_refine_diff_density_min -0.452
_refine_diff_density_rms 0.107
_refine_ls_extinction_method none
_refine_ls_goodness_of_fit_ref 1.002
_refine_ls_hydrogen_treatment mixed
_refine_ls_matrix_type full
_refine_ls_number_parameters 370
_refine_ls_number_reflns 7159
_refine_ls_number_restraints 0
_refine_ls_restrained_S_all 1.002
_refine_ls_R_factor_all 0.0623
_refine_ls_R_factor_gt 0.0300
_refine_ls_shift/su_max 0.001
_refine_ls_shift/su_mean 0.000
_refine_ls_structure_factor_coef Fsqd
_refine_ls_weighting_details 'calc w=1/[\s^2^(Fo^2^)+(0.0396P)^2^+0.3005P] where P=(Fo^2^+2Fc^2^)/3'
_refine_ls_weighting_scheme calc
_refine_ls_wR_factor_gt 0.0676
_refine_ls_wR_factor_ref 0.0755
_reflns_number_gt 5451
_reflns_number_total 7159
_reflns_threshold_expression >2sigma(I)
_cod_data_source_file a908418e.txt
_cod_data_source_block compound13
_cod_original_cell_volume 1769.4(2)
_cod_original_sg_symbol_H-M P-1
_cod_database_code 7009065

loop_
_symmetry_equiv_pos_as_xyz
'x, y, z'
'-x, -y, -z'

loop_
_atom_site_label
_atom_site_type_symbol
_atom_site_fract_x
_atom_site_fract_y
_atom_site_fract_z
_atom_site_U_iso_or_equiv
_atom_site_adp_type
_atom_site_occupancy
_atom_site_symmetry_multiplicity
_atom_site_calc_flag
_atom_site_refinement_flags
_atom_site_disorder_assembly
_atom_site_disorder_group
Se1 Se 0.67817(4) 0.78889(3) 0.38013(2) 0.02891(10) Uani 1 1 d . . .
Se2 Se 0.67307(4) 0.82797(3) 0.10886(2) 0.02571(10) Uani 1 1 d . . .
Se3 Se 0.62405(4) 0.50980(3) 0.25633(2) 0.02175(9) Uani 1 1 d . . .
In1 In 0.58029(2) 0.73968(2) 0.248428(15) 0.01745(7) Uani 1 1 d . . .
P1 P 0.31525(9) 0.81154(8) 0.28727(5) 0.01627(18) Uani 1 1 d . . .
C1 C 0.7079(4) 0.9409(3) 0.3418(2) 0.0246(8) Uani 1 1 d . . .
C2 C 0.7944(4) 0.9489(4) 0.2689(3) 0.0298(9) Uani 1 1 d . . .
H2 H 0.8399 0.8805 0.2367 0.036 Uiso 1 1 calc R . .
C3 C 0.8132(4) 1.0602(4) 0.2434(3) 0.0401(11) Uani 1 1 d . . .
H3 H 0.8714 1.0658 0.1941 0.048 Uiso 1 1 calc R . .
C4 C 0.7468(5) 1.1613(4) 0.2905(3) 0.0438(12) Uani 1 1 d . . .
H4 H 0.7602 1.2350 0.2732 0.053 Uiso 1 1 calc R . .
C5 C 0.6604(5) 1.1541(4) 0.3630(3) 0.0406(11) Uani 1 1 d . . .
H5 H 0.6151 1.2232 0.3947 0.049 Uiso 1 1 calc R . .
C6 C 0.6399(4) 1.0439(4) 0.3898(3) 0.0315(9) Uani 1 1 d . . .
H6 H 0.5815 1.0391 0.4391 0.038 Uiso 1 1 calc R . .
C7 C 0.6076(4) 0.7671(3) 0.0168(2) 0.0218(8) Uani 1 1 d . . .
C8 C 0.6109(4) 0.6467(3) 0.0141(2) 0.0272(8) Uani 1 1 d . . .
H8 H 0.6399 0.5921 0.0598 0.033 Uiso 1 1 calc R . .
C9 C 0.5702(4) 0.6092(4) -0.0579(3) 0.0322(9) Uani 1 1 d . . .
H9 H 0.5707 0.5294 -0.0595 0.039 Uiso 1 1 calc R . .
C10 C 0.5291(4) 0.6881(4) -0.1267(3) 0.0302(9) Uani 1 1 d . . .
H10 H 0.5039 0.6612 -0.1749 0.036 Uiso 1 1 calc R . .
C11 C 0.5256(4) 0.8068(4) -0.1241(2) 0.0291(9) Uani 1 1 d . . .
H11 H 0.4969 0.8607 -0.1702 0.035 Uiso 1 1 calc R . .
C12 C 0.5648(4) 0.8466(3) -0.0525(2) 0.0251(8) Uani 1 1 d . . .
H12 H 0.5623 0.9270 -0.0511 0.030 Uiso 1 1 calc R . .
C13 C 0.8131(4) 0.4613(3) 0.2082(2) 0.0219(8) Uani 1 1 d . . .
C14 C 0.9096(4) 0.4983(4) 0.2418(3) 0.0319(9) Uani 1 1 d . . .
H14 H 0.8840 0.5498 0.2882 0.038 Uiso 1 1 calc R . .
C15 C 1.0440(4) 0.4585(4) 0.2061(3) 0.0393(10) Uani 1 1 d . . .
H15 H 1.1086 0.4845 0.2281 0.047 Uiso 1 1 calc R . .
C16 C 1.0833(4) 0.3808(5) 0.1385(3) 0.0478(12) Uani 1 1 d . . .
H16 H 1.1742 0.3539 0.1151 0.057 Uiso 1 1 calc R . .
C17 C 0.9892(5) 0.3435(5) 0.1058(3) 0.0526(13) Uani 1 1 d . . .
H17 H 1.0162 0.2907 0.0601 0.063 Uiso 1 1 calc R . .
C18 C 0.8534(4) 0.3831(4) 0.1398(3) 0.0372(10) Uani 1 1 d . . .
H18 H 0.7895 0.3574 0.1168 0.045 Uiso 1 1 calc R . .
C19 C 0.2780(3) 0.6856(3) 0.3539(2) 0.0188(7) Uani 1 1 d . . .
H19 H 0.3271 0.6119 0.3219 0.023 Uiso 1 1 calc R . .
C20 C 0.1284(4) 0.6878(3) 0.3690(2) 0.0261(8) Uani 1 1 d . . .
H20A H 0.0751 0.7556 0.4047 0.031 Uiso 1 1 calc R . .
H20B H 0.0904 0.6986 0.3140 0.031 Uiso 1 1 calc R . .
C21 C 0.1210(4) 0.5691(4) 0.4138(3) 0.0307(9) Uani 1 1 d . . .
H21A H 0.1680 0.5025 0.3757 0.037 Uiso 1 1 calc R . .
H21B H 0.0261 0.5724 0.4248 0.037 Uiso 1 1 calc R . .
C22 C 0.1848(4) 0.5445(4) 0.4990(3) 0.0314(9) Uani 1 1 d . . .
H22A H 0.1311 0.6053 0.5400 0.038 Uiso 1 1 calc R . .
H22B H 0.1843 0.4654 0.5232 0.038 Uiso 1 1 calc R . .
C23 C 0.3309(4) 0.5476(3) 0.4853(2) 0.0277(8) Uani 1 1 d . . .
H23A H 0.3869 0.4799 0.4504 0.033 Uiso 1 1 calc R . .
H23B H 0.3670 0.5380 0.5408 0.033 Uiso 1 1 calc R . .
C24 C 0.3397(4) 0.6665(3) 0.4404(2) 0.0231(8) Uani 1 1 d . . .
H24A H 0.4344 0.6637 0.4303 0.028 Uiso 1 1 calc R . .
H24B H 0.2905 0.7339 0.4773 0.028 Uiso 1 1 calc R . .
C25 C 0.2575(4) 0.9507(3) 0.3503(2) 0.0208(7) Uani 1 1 d . . .
H25 H 0.2867 0.9258 0.4081 0.025 Uiso 1 1 calc R . .
C26 C 0.1023(4) 1.0101(3) 0.3632(3) 0.0287(9) Uani 1 1 d . . .
H26A H 0.0682 1.0385 0.3077 0.034 Uiso 1 1 calc R . .
H26B H 0.0600 0.9507 0.3881 0.034 Uiso 1 1 calc R . .
C27 C 0.0649(4) 1.1166(4) 0.4230(3) 0.0366(10) Uani 1 1 d . . .
H27A H -0.0335 1.1549 0.4291 0.044 Uiso 1 1 calc R . .
H27B H 0.0926 1.0867 0.4798 0.044 Uiso 1 1 calc R . .
C28 C 0.1331(4) 1.2104(4) 0.3885(3) 0.0374(10) Uani 1 1 d . . .
H28A H 0.0980 1.2470 0.3346 0.045 Uiso 1 1 calc R . .
H28B H 0.1115 1.2743 0.4298 0.045 Uiso 1 1 calc R . .
C29 C 0.2866(4) 1.1523(3) 0.3733(3) 0.0311(9) Uani 1 1 d . . .
H29A H 0.3226 1.1252 0.4285 0.037 Uiso 1 1 calc R . .
H29B H 0.3270 1.2125 0.3475 0.037 Uiso 1 1 calc R . .
C30 C 0.3272(4) 1.0444(3) 0.3143(2) 0.0246(8) Uani 1 1 d . . .
H30A H 0.4256 1.0065 0.3095 0.030 Uiso 1 1 calc R . .
H30B H 0.3010 1.0727 0.2569 0.030 Uiso 1 1 calc R . .
C31 C 0.2157(4) 0.8335(3) 0.1941(2) 0.0197(7) Uani 1 1 d . . .
H31 H 0.1188 0.8570 0.2162 0.024 Uiso 1 1 calc R . .
C32 C 0.2360(4) 0.9336(3) 0.1300(2) 0.0255(8) Uani 1 1 d . . .
H32A H 0.2072 1.0102 0.1590 0.031 Uiso 1 1 calc R . .
H32B H 0.3323 0.9144 0.1095 0.031 Uiso 1 1 calc R . .
C33 C 0.1539(4) 0.9463(3) 0.0529(2) 0.0274(8) Uani 1 1 d . . .
H33A H 0.0571 0.9754 0.0726 0.033 Uiso 1 1 calc R . .
H33B H 0.1738 1.0060 0.0113 0.033 Uiso 1 1 calc R . .
C34 C 0.1876(4) 0.8257(4) 0.0090(2) 0.0304(9) Uani 1 1 d . . .
H34A H 0.1294 0.8358 -0.0370 0.037 Uiso 1 1 calc R . .
H34B H 0.2817 0.8013 -0.0167 0.037 Uiso 1 1 calc R . .
C35 C 0.1667(4) 0.7271(4) 0.0734(2) 0.0306(9) Uani 1 1 d . . .
H35A H 0.0710 0.7481 0.0955 0.037 Uiso 1 1 calc R . .
H35B H 0.1923 0.6506 0.0444 0.037 Uiso 1 1 calc R . .
C36 C 0.2522(4) 0.7129(3) 0.1478(2) 0.0241(8) Uani 1 1 d . . .
H36A H 0.3483 0.6871 0.1260 0.029 Uiso 1 1 calc R . .
H36B H 0.2367 0.6507 0.1886 0.029 Uiso 1 1 calc R . .

loop_
_atom_site_aniso_label
_atom_site_aniso_U_11
_atom_site_aniso_U_22
_atom_site_aniso_U_33
_atom_site_aniso_U_23
_atom_site_aniso_U_13
_atom_site_aniso_U_12
Se1 0.0423(2) 0.0254(2) 0.0252(2) 0.00227(16) -0.01331(17) -0.01639(18)
Se2 0.0322(2) 0.0289(2) 0.02119(19) 0.00190(15) -0.00239(15) -0.01757(17)
Se3 0.02294(19) 0.01574(18) 0.0259(2) -0.00266(14) 0.00251(15) -0.00667(14)
In1 0.01935(13) 0.01557(12) 0.01744(13) -0.00173(9) -0.00120(9) -0.00564(10)
P1 0.0177(4) 0.0163(4) 0.0146(4) -0.0014(3) -0.0012(3) -0.0051(4)
C1 0.0238(19) 0.0215(19) 0.031(2) -0.0014(16) -0.0105(16) -0.0081(15)
C2 0.026(2) 0.035(2) 0.030(2) -0.0016(17) -0.0065(17) -0.0105(17)
C3 0.034(2) 0.051(3) 0.042(3) 0.012(2) -0.010(2) -0.022(2)
C4 0.049(3) 0.026(2) 0.063(3) 0.013(2) -0.023(2) -0.019(2)
C5 0.044(3) 0.026(2) 0.053(3) -0.011(2) -0.019(2) -0.006(2)
C6 0.031(2) 0.031(2) 0.033(2) -0.0048(18) -0.0057(18) -0.0098(18)
C7 0.0222(19) 0.0221(18) 0.0217(18) -0.0027(15) 0.0017(15) -0.0090(15)
C8 0.033(2) 0.0232(19) 0.023(2) 0.0006(16) 0.0043(16) -0.0083(17)
C9 0.041(2) 0.025(2) 0.033(2) -0.0078(17) 0.0066(18) -0.0168(18)
C10 0.031(2) 0.036(2) 0.026(2) -0.0070(17) -0.0011(17) -0.0152(18)
C11 0.032(2) 0.033(2) 0.023(2) 0.0037(16) -0.0016(16) -0.0134(18)
C12 0.030(2) 0.0225(19) 0.0236(19) -0.0015(15) 0.0006(16) -0.0105(16)
C13 0.0221(19) 0.0189(18) 0.0226(19) 0.0021(14) -0.0011(15) -0.0045(15)
C14 0.032(2) 0.031(2) 0.032(2) -0.0096(17) -0.0020(18) -0.0080(18)
C15 0.031(2) 0.048(3) 0.043(3) -0.010(2) -0.0053(19) -0.016(2)
C16 0.023(2) 0.073(3) 0.043(3) -0.013(2) 0.008(2) -0.011(2)
C17 0.039(3) 0.070(4) 0.046(3) -0.034(3) 0.005(2) -0.011(2)
C18 0.028(2) 0.047(3) 0.037(2) -0.018(2) -0.0058(18) -0.0081(19)
C19 0.0199(18) 0.0186(17) 0.0157(17) 0.0013(14) 0.0020(14) -0.0048(14)
C20 0.0197(19) 0.031(2) 0.028(2) 0.0022(16) -0.0037(16) -0.0089(16)
C21 0.024(2) 0.034(2) 0.038(2) 0.0046(18) -0.0031(17) -0.0149(17)
C22 0.025(2) 0.035(2) 0.033(2) 0.0124(18) 0.0001(17) -0.0126(18)
C23 0.029(2) 0.030(2) 0.025(2) 0.0101(16) -0.0081(16) -0.0100(17)
C24 0.0241(19) 0.0255(19) 0.0210(18) 0.0042(15) -0.0049(15) -0.0098(15)
C25 0.0274(19) 0.0195(18) 0.0131(16) -0.0006(14) -0.0014(14) -0.0047(15)
C26 0.026(2) 0.0220(19) 0.036(2) -0.0079(17) 0.0081(17) -0.0070(16)
C27 0.030(2) 0.030(2) 0.043(3) -0.0127(19) 0.0103(19) -0.0027(18)
C28 0.039(2) 0.021(2) 0.049(3) -0.0125(19) 0.002(2) -0.0060(18)
C29 0.037(2) 0.0211(19) 0.039(2) -0.0083(17) -0.0043(18) -0.0128(17)
C30 0.027(2) 0.0210(19) 0.0255(19) -0.0045(15) -0.0024(16) -0.0062(16)
C31 0.0190(18) 0.0220(18) 0.0165(17) -0.0037(14) 0.0000(14) -0.0046(14)
C32 0.031(2) 0.028(2) 0.0185(18) 0.0005(15) -0.0048(16) -0.0103(17)
C33 0.029(2) 0.030(2) 0.0194(19) 0.0037(16) -0.0061(16) -0.0033(17)
C34 0.029(2) 0.038(2) 0.0210(19) -0.0071(17) -0.0044(16) -0.0039(18)
C35 0.031(2) 0.033(2) 0.028(2) -0.0084(17) -0.0083(17) -0.0081(18)
C36 0.031(2) 0.0213(19) 0.0202(18) -0.0034(15) -0.0039(16) -0.0079(16)

loop_
_atom_type_symbol
_atom_type_description
_atom_type_scat_dispersion_real
_atom_type_scat_dispersion_imag
_atom_type_scat_source
C C 0.0033 0.0016 'International Tables Vol C Tables 4.2.6.8 and 6.1.1.4'
H H 0.0000 0.0000 'International Tables Vol C Tables 4.2.6.8 and 6.1.1.4'
P P 0.1023 0.0942 'International Tables Vol C Tables 4.2.6.8 and 6.1.1.4'
In In -0.7276 1.3100 'International Tables Vol C Tables 4.2.6.8 and 6.1.1.4'
Se Se -0.0929 2.2259 'International Tables Vol C Tables 4.2.6.8 and 6.1.1.4'

loop_
_geom_angle_atom_site_label_1
_geom_angle_atom_site_label_2
_geom_angle_atom_site_label_3
_geom_angle
_geom_angle_site_symmetry_1
_geom_angle_site_symmetry_3
_geom_angle_publ_flag
C1 Se1 In1 101.50(11) . . ?
C7 Se2 In1 105.21(10) . . ?
C13 Se3 In1 97.49(11) . . ?
Se2 In1 Se3 116.76(3) . . ?
Se2 In1 Se1 110.736(19) . . ?
Se3 In1 Se1 106.60(3) . . ?
Se2 In1 P1 117.28(4) . . ?
Se3 In1 P1 98.66(4) . . ?
Se1 In1 P1 105.47(3) . . ?
C31 P1 C25 109.89(16) . . ?
C31 P1 C19 105.39(16) . . ?
C25 P1 C19 109.65(16) . . ?
C31 P1 In1 114.81(12) . . ?
C25 P1 In1 111.16(12) . . ?
C19 P1 In1 105.62(11) . . ?
C2 C1 C6 119.8(4) . . ?
C2 C1 Se1 121.5(3) . . ?
C6 C1 Se1 118.7(3) . . ?
C1 C2 C3 119.7(4) . . ?
C4 C3 C2 120.5(4) . . ?
C3 C4 C5 120.1(4) . . ?
C4 C5 C6 120.5(4) . . ?
C5 C6 C1 119.3(4) . . ?
C12 C7 C8 119.3(3) . . ?
C12 C7 Se2 117.1(3) . . ?
C8 C7 Se2 123.4(3) . . ?
C9 C8 C7 119.2(4) . . ?
C10 C9 C8 121.2(4) . . ?
C9 C10 C11 119.7(4) . . ?
C10 C11 C12 120.2(4) . . ?
C7 C12 C11 120.4(3) . . ?
C14 C13 C18 119.4(3) . . ?
C14 C13 Se3 122.1(3) . . ?
C18 C13 Se3 118.4(3) . . ?
C15 C14 C13 119.7(4) . . ?
C16 C15 C14 120.7(4) . . ?
C17 C16 C15 119.8(4) . . ?
C16 C17 C18 120.7(4) . . ?
C17 C18 C13 119.7(4) . . ?
C24 C19 C20 110.1(3) . . ?
C24 C19 P1 111.8(2) . . ?
C20 C19 P1 117.6(2) . . ?
C21 C20 C19 109.7(3) . . ?
C20 C21 C22 112.2(3) . . ?
C23 C22 C21 110.7(3) . . ?
C22 C23 C24 112.0(3) . . ?
C23 C24 C19 110.0(3) . . ?
C26 C25 C30 110.6(3) . . ?
C26 C25 P1 114.4(2) . . ?
C30 C25 P1 112.7(2) . . ?
C27 C26 C25 110.2(3) . . ?
C28 C27 C26 111.8(3) . . ?
C29 C28 C27 110.8(3) . . ?
C28 C29 C30 112.1(3) . . ?
C29 C30 C25 110.7(3) . . ?
C32 C31 C36 110.2(3) . . ?
C32 C31 P1 113.0(2) . . ?
C36 C31 P1 109.8(2) . . ?
C33 C32 C31 111.0(3) . . ?
C34 C33 C32 111.6(3) . . ?
C35 C34 C33 111.1(3) . . ?
C36 C35 C34 110.5(3) . . ?
C35 C36 C31 110.9(3) . . ?

loop_
_geom_bond_atom_site_label_1
_geom_bond_atom_site_label_2
_geom_bond_distance
_geom_bond_site_symmetry_2
_geom_bond_publ_flag
Se1 C1 1.934(4) . ?
Se1 In1 2.5760(7) . ?
Se2 C7 1.929(4) . ?
Se2 In1 2.5537(8) . ?
Se3 C13 1.931(4) . ?
Se3 In1 2.5604(5) . ?
In1 P1 2.6145(11) . ?
P1 C31 1.840(3) . ?
P1 C25 1.844(3) . ?
P1 C19 1.852(3) . ?
C1 C2 1.378(5) . ?
C1 C6 1.394(5) . ?
C2 C3 1.395(6) . ?
C3 C4 1.367(6) . ?
C4 C5 1.371(7) . ?
C5 C6 1.394(6) . ?
C7 C12 1.388(5) . ?
C7 C8 1.394(5) . ?
C8 C9 1.391(5) . ?
C9 C10 1.374(6) . ?
C10 C11 1.374(5) . ?
C11 C12 1.390(5) . ?
C13 C14 1.383(5) . ?
C13 C18 1.386(5) . ?
C14 C15 1.381(6) . ?
C15 C16 1.373(6) . ?
C16 C17 1.356(6) . ?
C17 C18 1.385(6) . ?
C19 C24 1.533(5) . ?
C19 C20 1.537(5) . ?
C20 C21 1.523(5) . ?
C21 C22 1.523(5) . ?
C22 C23 1.521(5) . ?
C23 C24 1.529(5) . ?
C25 C26 1.530(5) . ?
C25 C30 1.535(5) . ?
C26 C27 1.523(5) . ?
C27 C28 1.520(6) . ?
C28 C29 1.514(5) . ?
C29 C30 1.525(5) . ?
C31 C32 1.530(5) . ?
C31 C36 1.539(5) . ?
C32 C33 1.528(5) . ?
C33 C34 1.524(5) . ?
C34 C35 1.521(5) . ?
C35 C36 1.513(5) . ?

loop_
_geom_torsion_atom_site_label_1
_geom_torsion_atom_site_label_2
_geom_torsion_atom_site_label_3
_geom_torsion_atom_site_label_4
_geom_torsion
_geom_torsion_site_symmetry_1
_geom_torsion_site_symmetry_2
_geom_torsion_site_symmetry_3
_geom_torsion_site_symmetry_4
_geom_torsion_publ_flag
C7 Se2 In1 Se3 51.24(11) . . . . ?
C7 Se2 In1 Se1 173.44(11) . . . . ?
C7 Se2 In1 P1 -65.49(11) . . . . ?
C13 Se3 In1 Se2 44.01(11) . . . . ?
C13 Se3 In1 Se1 -80.33(11) . . . . ?
C13 Se3 In1 P1 170.59(11) . . . . ?
C1 Se1 In1 Se2 29.32(12) . . . . ?
C1 Se1 In1 Se3 157.28(11) . . . . ?
C1 Se1 In1 P1 -98.51(12) . . . . ?
Se2 In1 P1 C31 37.48(13) . . . . ?
Se3 In1 P1 C31 -88.74(13) . . . . ?
Se1 In1 P1 C31 161.27(12) . . . . ?
Se2 In1 P1 C25 -88.02(12) . . . . ?
Se3 In1 P1 C25 145.75(12) . . . . ?
Se1 In1 P1 C25 35.76(12) . . . . ?
Se2 In1 P1 C19 153.13(11) . . . . ?
Se3 In1 P1 C19 26.90(11) . . . . ?
Se1 In1 P1 C19 -83.09(12) . . . . ?
In1 Se1 C1 C2 -60.1(3) . . . . ?
In1 Se1 C1 C6 120.0(3) . . . . ?
C6 C1 C2 C3 0.0(6) . . . . ?
Se1 C1 C2 C3 -179.9(3) . . . . ?
C1 C2 C3 C4 0.1(6) . . . . ?
C2 C3 C4 C5 -0.3(7) . . . . ?
C3 C4 C5 C6 0.3(7) . . . . ?
C4 C5 C6 C1 -0.2(6) . . . . ?
C2 C1 C6 C5 0.0(6) . . . . ?
Se1 C1 C6 C5 179.9(3) . . . . ?
In1 Se2 C7 C12 140.6(3) . . . . ?
In1 Se2 C7 C8 -44.3(3) . . . . ?
C12 C7 C8 C9 -0.5(5) . . . . ?
Se2 C7 C8 C9 -175.5(3) . . . . ?
C7 C8 C9 C10 1.1(6) . . . . ?
C8 C9 C10 C11 -1.2(6) . . . . ?
C9 C10 C11 C12 0.7(6) . . . . ?
C8 C7 C12 C11 0.0(5) . . . . ?
Se2 C7 C12 C11 175.3(3) . . . . ?
C10 C11 C12 C7 -0.1(6) . . . . ?
In1 Se3 C13 C14 54.1(3) . . . . ?
In1 Se3 C13 C18 -128.3(3) . . . . ?
C18 C13 C14 C15 0.9(6) . . . . ?
Se3 C13 C14 C15 178.5(3) . . . . ?
C13 C14 C15 C16 -1.1(7) . . . . ?
C14 C15 C16 C17 0.5(8) . . . . ?
C15 C16 C17 C18 0.2(8) . . . . ?
C16 C17 C18 C13 -0.4(8) . . . . ?
C14 C13 C18 C17 -0.2(6) . . . . ?
Se3 C13 C18 C17 -177.8(4) . . . . ?
C31 P1 C19 C24 -172.9(2) . . . . ?
C25 P1 C19 C24 -54.6(3) . . . . ?
In1 P1 C19 C24 65.2(2) . . . . ?
C31 P1 C19 C20 -44.1(3) . . . . ?
C25 P1 C19 C20 74.1(3) . . . . ?
In1 P1 C19 C20 -166.1(2) . . . . ?
C24 C19 C20 C21 -58.4(4) . . . . ?
P1 C19 C20 C21 172.0(3) . . . . ?
C19 C20 C21 C22 57.0(4) . . . . ?
C20 C21 C22 C23 -54.8(4) . . . . ?
C21 C22 C23 C24 54.5(4) . . . . ?
C22 C23 C24 C19 -56.7(4) . . . . ?
C20 C19 C24 C23 58.3(4) . . . . ?
P1 C19 C24 C23 -169.0(2) . . . . ?
C31 P1 C25 C26 42.5(3) . . . . ?
C19 P1 C25 C26 -72.9(3) . . . . ?
In1 P1 C25 C26 170.7(2) . . . . ?
C31 P1 C25 C30 -84.9(3) . . . . ?
C19 P1 C25 C30 159.7(2) . . . . ?
In1 P1 C25 C30 43.3(3) . . . . ?
C30 C25 C26 C27 -56.9(4) . . . . ?
P1 C25 C26 C27 174.6(3) . . . . ?
C25 C26 C27 C28 57.1(5) . . . . ?
C26 C27 C28 C29 -55.7(5) . . . . ?
C27 C28 C29 C30 54.7(5) . . . . ?
C28 C29 C30 C25 -55.2(4) . . . . ?
C26 C25 C30 C29 56.0(4) . . . . ?
P1 C25 C30 C29 -174.6(3) . . . . ?
C25 P1 C31 C32 63.1(3) . . . . ?
C19 P1 C31 C32 -178.8(2) . . . . ?
In1 P1 C31 C32 -63.1(3) . . . . ?
C25 P1 C31 C36 -173.5(2) . . . . ?
C19 P1 C31 C36 -55.4(3) . . . . ?
In1 P1 C31 C36 60.4(3) . . . . ?
C36 C31 C32 C33 55.5(4) . . . . ?
P1 C31 C32 C33 178.7(2) . . . . ?
C31 C32 C33 C34 -54.8(4) . . . . ?
C32 C33 C34 C35 55.3(4) . . . . ?
C33 C34 C35 C36 -56.9(4) . . . . ?
C34 C35 C36 C31 58.2(4) . . . . ?
C32 C31 C36 C35 -57.6(4) . . . . ?
P1 C31 C36 C35 177.3(3) . . . . ?
